data_4502219
loop_
_publ_author_name
'Wang, Guan-Hua'
'Lei, Yong-Qian'
'Wang, Ning'
'He, Ren-Ling'
'Jia, Heng-Qing'
'Hu, Ning-Hai'
'Xu, Jing-Wei'

_publ_section_title
;
 Construction of Metal&#x2212;Organic Frameworks with Tetranuclear Metal
 Clusters: Hydrothermal Synthesis, Structure, and Magnetic Properties
;
_journal_issue 2
_journal_name_full 'Crystal Growth &amp; Design'
_journal_page_first 534
_journal_paper_doi 10.1021/cg900694k
_journal_volume 10
_journal_year 2010
_chemical_formula_sum 'C20 H18.4 Co2 N2 O10.2'
_chemical_formula_weight 567.83
_chemical_name_systematic
; 
 ? 
;
_space_group_IT_number 2
_symmetry_cell_setting triclinic
_symmetry_space_group_name_Hall '-P 1'
_symmetry_space_group_name_H-M 'P -1'
_atom_sites_solution_hydrogens geom
_atom_sites_solution_primary direct
_atom_sites_solution_secondary difmap
_audit_creation_method SHELXL-97
_cell_angle_alpha 64.317(3)
_cell_angle_beta 78.159(3)
_cell_angle_gamma 68.485(3)
_cell_formula_units_Z 2
_cell_length_a 9.8886(19)
_cell_length_b 11.102(2)
_cell_length_c 11.914(2)
_cell_measurement_reflns_used 759
_cell_measurement_temperature 173(2)
_cell_measurement_theta_max 22.83
_cell_measurement_theta_min 2.22
_cell_volume 1094.9(3)
_computing_cell_refinement 'Bruker SMART'
_computing_data_collection 'Bruker SMART'
_computing_data_reduction 'Bruker SAINT'
_computing_molecular_graphics 'Bruker SHELXTL'
_computing_publication_material 'Bruker SHELXTL'
_computing_structure_refinement 'SHELXL-97 (Sheldrick, 1997)'
_computing_structure_solution 'SHELXS-97 (Sheldrick, 1990)'
_diffrn_ambient_temperature 173(2)
_diffrn_measured_fraction_theta_full 0.980
_diffrn_measured_fraction_theta_max 0.980
_diffrn_measurement_device_type 'Bruker SMART APEX CCD area-detector'
_diffrn_measurement_method '\f and \w scans'
_diffrn_radiation_monochromator graphite
_diffrn_radiation_source 'fine-focus sealed tube'
_diffrn_radiation_type MoK\a
_diffrn_radiation_wavelength 0.71073
_diffrn_reflns_av_R_equivalents 0.0425
_diffrn_reflns_av_sigmaI/netI 0.1023
_diffrn_reflns_limit_h_max 11
_diffrn_reflns_limit_h_min -11
_diffrn_reflns_limit_k_max 7
_diffrn_reflns_limit_k_min -13
_diffrn_reflns_limit_l_max 11
_diffrn_reflns_limit_l_min -14
_diffrn_reflns_number 5863
_diffrn_reflns_theta_full 25.35
_diffrn_reflns_theta_max 25.35
_diffrn_reflns_theta_min 1.90
_exptl_absorpt_coefficient_mu 1.577
_exptl_absorpt_correction_T_max 0.8896
_exptl_absorpt_correction_T_min 0.7300
_exptl_absorpt_correction_type multi-scan
_exptl_absorpt_process_details '(SADABS; Sheldrick, 1996)'
_exptl_crystal_colour violet
_exptl_crystal_density_diffrn 1.722
_exptl_crystal_density_method 'not measured'
_exptl_crystal_description block
_exptl_crystal_F_000 576
_exptl_crystal_size_max 0.21
_exptl_crystal_size_mid 0.12
_exptl_crystal_size_min 0.08
_refine_diff_density_max 1.040
_refine_diff_density_min -0.740
_refine_diff_density_rms 0.143
_refine_ls_extinction_method none
_refine_ls_goodness_of_fit_ref 1.030
_refine_ls_hydrogen_treatment constr
_refine_ls_matrix_type full
_refine_ls_number_parameters 320
_refine_ls_number_reflns 3936
_refine_ls_number_restraints 0
_refine_ls_restrained_S_all 1.030
_refine_ls_R_factor_all 0.1049
_refine_ls_R_factor_gt 0.0689
_refine_ls_shift/su_max 0.004
_refine_ls_shift/su_mean 0.000
_refine_ls_structure_factor_coef Fsqd
_refine_ls_weighting_details 'calc w=1/[\s^2^(Fo^2^)+(0.0879P)^2^+1.7873P] where P=(Fo^2^+2Fc^2^)/3'
_refine_ls_weighting_scheme calc
_refine_ls_wR_factor_gt 0.1661
_refine_ls_wR_factor_ref 0.1890
_reflns_number_gt 2693
_reflns_number_total 3936
_reflns_threshold_expression >2\s(I)
_cod_data_source_file cg900694k_si_006.cif
_cod_data_source_block 5
_cod_depositor_comments
;
The following automatic conversions were performed:

'_symmetry_cell_setting' value 'Triclinic' changed to 'triclinic'
according to /home/saulius/struct/CIF-dictionaries/cif_core.dic
dictionary named 'cif_core.dic' version 2.4.2 from 2011-04-26.

Automatic conversion script
Id: cif_fix_values 1715 2011-07-08 13:25:40Z adriana 
;
_cod_original_sg_symbol_H-M P-1
_cod_original_formula_sum 'C20 H18.40 Co2 N2 O10.20'
_cod_database_code 4502219

loop_
_symmetry_equiv_pos_as_xyz
'x, y, z'
'-x, -y, -z'

loop_
_atom_site_label
_atom_site_type_symbol
_atom_site_fract_x
_atom_site_fract_y
_atom_site_fract_z
_atom_site_U_iso_or_equiv
_atom_site_adp_type
_atom_site_occupancy
_atom_site_symmetry_multiplicity
_atom_site_calc_flag
_atom_site_refinement_flags
Co1 Co 0.17536(10) 0.94416(10) 0.48263(9) 0.0160(3) Uani 1 1 d .
Co2 Co -0.06762(11) 1.00893(10) 0.27518(9) 0.0186(3) Uani 1 1 d .
O1 O 0.1709(5) 0.7827(5) 0.4434(5) 0.0201(12) Uani 1 1 d .
O2 O 0.0885(6) 0.6491(5) 0.6263(5) 0.0257(13) Uani 1 1 d .
O3 O 0.4830(6) 0.4650(5) 0.2425(5) 0.0273(13) Uani 1 1 d .
O4 O 0.6736(5) 0.2089(5) 0.3799(5) 0.0238(12) Uani 1 1 d .
O5 O 0.7528(6) 0.1638(5) 0.2062(5) 0.0251(12) Uani 1 1 d .
O6 O 0.2133(6) 0.1098(5) 0.4981(5) 0.0261(13) Uani 1 1 d .
O7 O 0.1055(5) 0.1725(5) 0.6567(5) 0.0201(12) Uani 1 1 d .
O8 O -0.0020(5) 1.0757(5) 0.3751(4) 0.0175(11) Uani 1 1 d .
H8 H -0.0172 1.1648 0.3351 0.021 Uiso 1 1 d R
N1 N 0.0745(7) 1.0061(6) 0.1276(6) 0.0204(14) Uani 1 1 d .
N2 N 0.6572(6) 1.0348(6) -0.3370(6) 0.0199(14) Uani 1 1 d .
C1 C 0.1540(8) 0.6679(8) 0.5215(7) 0.0194(16) Uani 1 1 d .
C2 C 0.2165(7) 0.5466(7) 0.4803(7) 0.0159(15) Uani 1 1 d .
C3 C 0.3228(8) 0.5533(7) 0.3823(7) 0.0195(16) Uani 1 1 d .
H3 H 0.3564 0.6329 0.3442 0.023 Uiso 1 1 calc R
C4 C 0.3800(8) 0.4444(7) 0.3399(7) 0.0182(16) Uani 1 1 d .
C5 C 0.3309(8) 0.3281(8) 0.3946(7) 0.0232(17) Uani 1 1 d .
H5 H 0.3678 0.2550 0.3645 0.028 Uiso 1 1 calc R
C6 C 0.2273(7) 0.3195(8) 0.4938(7) 0.0169(16) Uani 1 1 d .
C7 C 0.1709(7) 0.4261(7) 0.5388(7) 0.0183(16) Uani 1 1 d .
H7 H 0.1024 0.4176 0.6083 0.022 Uiso 1 1 calc R
C8 C 0.5494(8) 0.3618(8) 0.1901(7) 0.0233(18) Uani 1 1 d .
H8A H 0.5926 0.4061 0.1060 0.028 Uiso 1 1 calc R
H8B H 0.4734 0.3292 0.1805 0.028 Uiso 1 1 calc R
C9 C 0.6682(8) 0.2339(8) 0.2689(7) 0.0220(18) Uani 1 1 d .
C10 C 0.1774(7) 0.1917(7) 0.5538(7) 0.0175(16) Uani 1 1 d .
C11 C 0.1794(9) 0.8893(8) 0.1276(7) 0.0278(19) Uani 1 1 d .
H11 H 0.1745 0.8019 0.1916 0.033 Uiso 1 1 calc R
C12 C 0.2950(9) 0.8875(8) 0.0400(8) 0.031(2) Uani 1 1 d .
H12 H 0.3679 0.8010 0.0457 0.037 Uiso 1 1 calc R
C13 C 0.3041(8) 1.0134(8) -0.0566(7) 0.0219(17) Uani 1 1 d .
C14 C 0.1927(10) 1.1345(9) -0.0594(9) 0.047(3) Uani 1 1 d .
H14 H 0.1922 1.2231 -0.1242 0.056 Uiso 1 1 calc R
C15 C 0.0809(11) 1.1249(9) 0.0342(9) 0.045(3) Uani 1 1 d .
H15 H 0.0048 1.2091 0.0304 0.054 Uiso 1 1 calc R
C16 C 0.4272(8) 1.0193(8) -0.1519(7) 0.0188(16) Uani 1 1 d .
C17 C 0.5507(9) 0.9026(9) -0.1444(8) 0.031(2) Uani 1 1 d .
H17 H 0.5591 0.8151 -0.0755 0.037 Uiso 1 1 calc R
C18 C 0.6604(9) 0.9150(8) -0.2380(7) 0.0290(19) Uani 1 1 d .
H18 H 0.7424 0.8340 -0.2313 0.035 Uiso 1 1 calc R
C19 C 0.5405(8) 1.1469(8) -0.3428(7) 0.0218(17) Uani 1 1 d .
H19 H 0.5367 1.2334 -0.4118 0.026 Uiso 1 1 calc R
C20 C 0.4248(8) 1.1446(8) -0.2545(7) 0.0234(17) Uani 1 1 d .
H20 H 0.3445 1.2276 -0.2639 0.028 Uiso 1 1 calc R
O1W O 0.2751(10) 0.4351(8) 0.8091(8) 0.082(3) Uani 1 1 d .
H1A H 0.2040 0.5047 0.7675 0.098 Uiso 1 1 d R
H1B H 0.3506 0.4644 0.7911 0.098 Uiso 1 1 d R
O2W O -0.0644(15) 0.4604(15) 0.8040(14) 0.059(4) Uani 0.50 1 d P
O3W O 0.2453(16) 0.4249(14) 1.0468(12) 0.053(4) Uani 0.50 1 d P
O4W O 0.052(5) 0.473(4) 0.867(4) 0.077(12) Uiso 0.20 1 d P

loop_
_atom_site_aniso_label
_atom_site_aniso_U_11
_atom_site_aniso_U_22
_atom_site_aniso_U_33
_atom_site_aniso_U_23
_atom_site_aniso_U_13
_atom_site_aniso_U_12
Co1 0.0171(5) 0.0146(5) 0.0202(6) -0.0111(5) 0.0087(4) -0.0093(4)
Co2 0.0212(6) 0.0178(6) 0.0218(6) -0.0128(5) 0.0108(4) -0.0118(4)
O1 0.026(3) 0.015(3) 0.023(3) -0.011(2) 0.004(2) -0.009(2)
O2 0.033(3) 0.019(3) 0.027(3) -0.013(2) 0.012(3) -0.013(2)
O3 0.028(3) 0.022(3) 0.036(3) -0.017(3) 0.017(3) -0.015(2)
O4 0.019(3) 0.028(3) 0.025(3) -0.014(3) 0.006(2) -0.007(2)
O5 0.028(3) 0.025(3) 0.024(3) -0.014(2) 0.003(2) -0.007(2)
O6 0.029(3) 0.023(3) 0.037(3) -0.020(3) 0.012(3) -0.018(3)
O7 0.023(3) 0.015(3) 0.023(3) -0.008(2) 0.007(2) -0.011(2)
O8 0.022(3) 0.011(3) 0.019(3) -0.006(2) 0.006(2) -0.007(2)
N1 0.025(3) 0.018(3) 0.018(3) -0.007(3) 0.008(3) -0.012(3)
N2 0.020(3) 0.020(3) 0.023(4) -0.011(3) 0.007(3) -0.011(3)
C1 0.018(4) 0.022(4) 0.026(4) -0.014(4) 0.003(3) -0.012(3)
C2 0.013(4) 0.013(4) 0.026(4) -0.009(3) -0.002(3) -0.007(3)
C3 0.020(4) 0.012(4) 0.027(4) -0.009(3) 0.004(3) -0.008(3)
C4 0.016(4) 0.017(4) 0.023(4) -0.012(3) 0.003(3) -0.004(3)
C5 0.027(4) 0.014(4) 0.032(5) -0.013(4) 0.001(3) -0.007(3)
C6 0.013(4) 0.019(4) 0.023(4) -0.013(3) 0.000(3) -0.006(3)
C7 0.015(4) 0.017(4) 0.022(4) -0.009(3) 0.004(3) -0.005(3)
C8 0.024(4) 0.020(4) 0.028(4) -0.014(4) 0.010(3) -0.009(3)
C9 0.024(4) 0.024(4) 0.028(5) -0.016(4) 0.015(3) -0.020(4)
C10 0.016(4) 0.014(4) 0.023(4) -0.007(3) -0.002(3) -0.004(3)
C11 0.031(5) 0.011(4) 0.025(5) -0.001(3) 0.009(4) -0.003(4)
C12 0.027(5) 0.015(4) 0.035(5) -0.009(4) 0.011(4) 0.004(3)
C13 0.023(4) 0.027(4) 0.021(4) -0.015(4) 0.008(3) -0.012(3)
C14 0.043(6) 0.027(5) 0.049(6) -0.011(5) 0.031(5) -0.009(4)
C15 0.052(6) 0.024(5) 0.045(6) -0.017(5) 0.027(5) -0.010(4)
C16 0.025(4) 0.023(4) 0.016(4) -0.013(3) 0.008(3) -0.013(3)
C17 0.031(5) 0.026(5) 0.037(5) -0.017(4) 0.019(4) -0.015(4)
C18 0.040(5) 0.022(4) 0.029(5) -0.012(4) 0.009(4) -0.018(4)
C19 0.023(4) 0.022(4) 0.019(4) -0.009(3) 0.003(3) -0.007(3)
C20 0.025(4) 0.024(4) 0.019(4) -0.008(4) 0.001(3) -0.007(3)
O1W 0.088(7) 0.058(5) 0.098(7) -0.018(5) -0.011(5) -0.036(5)
O2W 0.050(9) 0.052(9) 0.065(10) -0.015(8) -0.001(8) -0.016(7)
O3W 0.067(10) 0.041(8) 0.032(8) 0.001(6) -0.013(7) -0.012(7)

loop_
_atom_type_symbol
_atom_type_description
_atom_type_scat_dispersion_real
_atom_type_scat_dispersion_imag
_atom_type_scat_source
C C 0.0033 0.0016 'International Tables Vol C Tables 4.2.6.8 and 6.1.1.4'
H H 0.0000 0.0000 'International Tables Vol C Tables 4.2.6.8 and 6.1.1.4'
N N 0.0061 0.0033 'International Tables Vol C Tables 4.2.6.8 and 6.1.1.4'
O O 0.0106 0.0060 'International Tables Vol C Tables 4.2.6.8 and 6.1.1.4'
Co Co 0.3494 0.9721 'International Tables Vol C Tables 4.2.6.8 and 6.1.1.4'

loop_
_geom_angle_atom_site_label_1
_geom_angle_atom_site_label_2
_geom_angle_atom_site_label_3
_geom_angle
_geom_angle_site_symmetry_1
_geom_angle_site_symmetry_3
O1 Co1 O8 89.10(19) . .
O1 Co1 O6 169.2(2) . 1_565
O8 Co1 O6 93.4(2) . 1_565
O1 Co1 O4 87.7(2) . 2_666
O8 Co1 O4 168.33(18) . 2_666
O6 Co1 O4 91.7(2) 1_565 2_666
O1 Co1 N2 85.0(2) . 2_675
O8 Co1 N2 98.4(2) . 2_675
O6 Co1 N2 84.3(2) 1_565 2_675
O4 Co1 N2 92.5(2) 2_666 2_675
O1 Co1 O8 94.05(19) . 2_576
O8 Co1 O8 80.0(2) . 2_576
O6 Co1 O8 96.68(19) 1_565 2_576
O4 Co1 O8 89.05(19) 2_666 2_576
N2 Co1 O8 178.1(2) 2_675 2_576
O8 Co2 O7 123.3(2) . 2_566
O8 Co2 O5 102.7(2) . 1_465
O7 Co2 O5 109.5(2) 2_566 1_465
O8 Co2 N1 109.3(2) . .
O7 Co2 N1 105.1(2) 2_566 .
O5 Co2 N1 105.9(2) 1_465 .
C1 O1 Co1 126.3(5) . .
C4 O3 C8 120.2(5) . .
C9 O4 Co1 132.7(5) . 2_666
C9 O5 Co2 121.6(5) . 1_645
C10 O6 Co1 146.1(5) . 1_545
C10 O7 Co2 111.0(4) . 2_566
Co2 O8 Co1 119.1(2) . .
Co2 O8 Co1 96.31(19) . 2_576
Co1 O8 Co1 100.0(2) . 2_576
Co2 O8 H8 108.0 . .
Co1 O8 H8 122.7 . .
Co1 O8 H8 105.4 2_576 .
C15 N1 C11 116.6(7) . .
C15 N1 Co2 120.4(5) . .
C11 N1 Co2 122.2(5) . .
C18 N2 C19 116.5(7) . .
C18 N2 Co1 124.1(5) . 2_675
C19 N2 Co1 119.3(5) . 2_675
O2 C1 O1 125.4(7) . .
O2 C1 C2 119.2(6) . .
O1 C1 C2 115.4(6) . .
C3 C2 C7 119.2(6) . .
C3 C2 C1 119.3(6) . .
C7 C2 C1 121.6(6) . .
C4 C3 C2 120.6(6) . .
C4 C3 H3 119.7 . .
C2 C3 H3 119.7 . .
O3 C4 C5 125.3(6) . .
O3 C4 C3 114.6(6) . .
C5 C4 C3 120.1(7) . .
C6 C5 C4 119.5(7) . .
C6 C5 H5 120.2 . .
C4 C5 H5 120.2 . .
C5 C6 C7 121.2(6) . .
C5 C6 C10 118.9(6) . .
C7 C6 C10 119.9(6) . .
C6 C7 C2 119.4(6) . .
C6 C7 H7 120.3 . .
C2 C7 H7 120.3 . .
O3 C8 C9 113.5(6) . .
O3 C8 H8A 108.9 . .
C9 C8 H8A 108.9 . .
O3 C8 H8B 108.9 . .
C9 C8 H8B 108.9 . .
H8A C8 H8B 107.7 . .
O4 C9 O5 127.6(8) . .
O4 C9 C8 120.2(7) . .
O5 C9 C8 112.2(7) . .
O7 C10 O6 124.6(6) . .
O7 C10 C6 118.1(6) . .
O6 C10 C6 117.3(6) . .
N1 C11 C12 123.9(7) . .
N1 C11 H11 118.1 . .
C12 C11 H11 118.1 . .
C11 C12 C13 119.6(7) . .
C11 C12 H12 120.2 . .
C13 C12 H12 120.2 . .
C14 C13 C12 116.7(7) . .
C14 C13 C16 120.9(7) . .
C12 C13 C16 122.3(7) . .
C13 C14 C15 119.2(8) . .
C13 C14 H14 120.4 . .
C15 C14 H14 120.4 . .
N1 C15 C14 124.0(8) . .
N1 C15 H15 118.0 . .
C14 C15 H15 118.0 . .
C17 C16 C20 116.5(7) . .
C17 C16 C13 122.9(7) . .
C20 C16 C13 120.6(7) . .
C18 C17 C16 119.8(8) . .
C18 C17 H17 120.1 . .
C16 C17 H17 120.1 . .
N2 C18 C17 123.6(8) . .
N2 C18 H18 118.2 . .
C17 C18 H18 118.2 . .
N2 C19 C20 124.1(7) . .
N2 C19 H19 117.9 . .
C20 C19 H19 117.9 . .
C19 C20 C16 119.4(7) . .
C19 C20 H20 120.3 . .
C16 C20 H20 120.3 . .
H1A O1W H1B 107.4 . .

loop_
_geom_bond_atom_site_label_1
_geom_bond_atom_site_label_2
_geom_bond_distance
_geom_bond_site_symmetry_2
Co1 O1 2.056(5) .
Co1 O8 2.067(5) .
Co1 O6 2.094(5) 1_565
Co1 O4 2.129(5) 2_666
Co1 N2 2.135(6) 2_675
Co1 O8 2.149(5) 2_576
Co2 O8 1.956(5) .
Co2 O7 1.967(5) 2_566
Co2 O5 1.980(5) 1_465
Co2 N1 2.017(6) .
O1 C1 1.257(8) .
O2 C1 1.251(9) .
O3 C4 1.376(8) .
O3 C8 1.426(8) .
O4 C9 1.237(9) .
O4 Co1 2.129(5) 2_666
O5 C9 1.277(9) .
O5 Co2 1.980(5) 1_645
O6 C10 1.258(8) .
O6 Co1 2.094(5) 1_545
O7 C10 1.257(8) .
O7 Co2 1.967(5) 2_566
O8 Co1 2.149(5) 2_576
O8 H8 0.8600 .
N1 C15 1.320(10) .
N1 C11 1.331(9) .
N2 C18 1.337(10) .
N2 C19 1.337(9) .
N2 Co1 2.135(6) 2_675
C1 C2 1.509(10) .
C2 C3 1.397(10) .
C2 C7 1.408(9) .
C3 C4 1.396(10) .
C3 H3 0.9500 .
C4 C5 1.388(10) .
C5 C6 1.390(10) .
C5 H5 0.9500 .
C6 C7 1.393(10) .
C6 C10 1.503(9) .
C7 H7 0.9500 .
C8 C9 1.533(11) .
C8 H8A 0.9900 .
C8 H8B 0.9900 .
C11 C12 1.381(10) .
C11 H11 0.9500 .
C12 C13 1.394(11) .
C12 H12 0.9500 .
C13 C14 1.382(11) .
C13 C16 1.484(9) .
C14 C15 1.399(11) .
C14 H14 0.9500 .
C15 H15 0.9500 .
C16 C17 1.401(11) .
C16 C20 1.394(10) .
C17 C18 1.385(10) .
C17 H17 0.9500 .
C18 H18 0.9500 .
C19 C20 1.386(10) .
C19 H19 0.9500 .
C20 H20 0.9500 .
O1W H1A 0.8656 .
O1W H1B 0.8721 .
O2W O4W 1.57(4) .

loop_
_geom_hbond_atom_site_label_D
_geom_hbond_atom_site_label_H
_geom_hbond_atom_site_label_A
_geom_hbond_distance_DH
_geom_hbond_distance_HA
_geom_hbond_distance_DA
_geom_hbond_angle_DHA
_geom_hbond_site_symmetry_A
O8 H8 O2 0.86 2.14 2.847(7) 139 2_576
O1W H1A O2 0.87 1.95 2.782(10) 160 .
O1W H1B O3 0.87 1.97 2.843(10) 177 2_666
